data_7033784
loop_
_publ_author_name
'Khan, Rao Naumaan Nasim'
'Lv, Chunlin'
'Zhang, Jin'
'Hao, Jian'
'Wei, Yongge'

_publ_section_title
;
 N-alkylation of organo-imido substituted polyoxometalates: an efficient
 and stoichiometric approach for the easy post-modification of
 polyoxometalates.
;
_journal_issue 10
_journal_name_full 'Dalton transactions (Cambridge, England : 2003)'
_journal_page_first 4568
_journal_page_last 4575
_journal_paper_doi 10.1039/c4dt03637a
_journal_volume 44
_journal_year 2015
_chemical_formula_sum 'C45 H90 Mo6 N4 O19'
_chemical_formula_weight 1566.85
_chemical_name_systematic
; 
 ? 
;
_space_group_IT_number 9
_symmetry_cell_setting monoclinic
_symmetry_space_group_name_Hall 'C -2yc'
_symmetry_space_group_name_H-M 'C 1 c 1'
_atom_sites_solution_hydrogens geom
_atom_sites_solution_primary direct
_atom_sites_solution_secondary difmap
_audit_creation_method SHELXL-97
_audit_update_record
;
2015-01-05 deposited with the CCDC.
2015-01-21 downloaded from the CCDC.
;
_cell_angle_alpha 90.00
_cell_angle_beta 107.24(3)
_cell_angle_gamma 90.00
_cell_formula_units_Z 4
_cell_length_a 17.517(4)
_cell_length_b 16.564(3)
_cell_length_c 21.725(4)
_cell_measurement_reflns_used 10044
_cell_measurement_temperature 153(2)
_cell_measurement_theta_max 29.1297
_cell_measurement_theta_min 2.3305
_cell_volume 6020(2)
_computing_cell_refinement 'CrystalClear (Rigaku Inc., 2008)'
_computing_data_collection 'CrystalClear (Rigaku Inc., 2008)'
_computing_data_reduction 'CrystalClear (Rigaku Inc., 2008)'
_computing_molecular_graphics 'Bruker SHELXTL'
_computing_publication_material 'Bruker SHELXTL'
_computing_structure_refinement 'SHELXL-97 (Sheldrick, 1997)'
_computing_structure_solution 'SHELXS-97 (Sheldrick, 1990)'
_diffrn_ambient_temperature 153(2)
_diffrn_detector_area_resol_mean 28.5714
_diffrn_measured_fraction_theta_full 0.967
_diffrn_measured_fraction_theta_max 0.967
_diffrn_measurement_device 'Saturn724+ (4x4 bin mode)'
_diffrn_measurement_method dtprofit.ref
_diffrn_radiation_detector CCD
_diffrn_radiation_monochromator 'Graphite Monochromator'
_diffrn_radiation_source 'Rotating Anode'
_diffrn_radiation_type MoK\a
_diffrn_radiation_wavelength 0.71073
_diffrn_reflns_av_R_equivalents 0.0339
_diffrn_reflns_av_unetI/netI 0.0551
_diffrn_reflns_limit_h_max 24
_diffrn_reflns_limit_h_min -20
_diffrn_reflns_limit_k_max 22
_diffrn_reflns_limit_k_min -22
_diffrn_reflns_limit_l_max 28
_diffrn_reflns_limit_l_min -29
_diffrn_reflns_number 25663
_diffrn_reflns_theta_full 29.17
_diffrn_reflns_theta_max 29.17
_diffrn_reflns_theta_min 2.43
_exptl_absorpt_coefficient_mu 1.280
_exptl_absorpt_correction_T_max 0.6961
_exptl_absorpt_correction_T_min 0.5321
_exptl_absorpt_correction_type multi-scan
_exptl_crystal_colour Orange
_exptl_crystal_density_diffrn 1.729
_exptl_crystal_density_method 'not measured'
_exptl_crystal_description Block
_exptl_crystal_F_000 3168
_exptl_crystal_size_max 0.56
_exptl_crystal_size_mid 0.55
_exptl_crystal_size_min 0.31
_refine_diff_density_max 0.760
_refine_diff_density_min -0.681
_refine_diff_density_rms 0.109
_refine_ls_abs_structure_details 'Flack H D (1983), Acta Cryst. A39, 876-881'
_refine_ls_abs_structure_Flack -0.05(3)
_refine_ls_extinction_method none
_refine_ls_goodness_of_fit_ref 1.011
_refine_ls_hydrogen_treatment constr
_refine_ls_matrix_type full
_refine_ls_number_parameters 687
_refine_ls_number_reflns 12874
_refine_ls_number_restraints 3
_refine_ls_restrained_S_all 1.011
_refine_ls_R_factor_all 0.0479
_refine_ls_R_factor_gt 0.0404
_refine_ls_shift/su_max 0.002
_refine_ls_shift/su_mean 0.000
_refine_ls_structure_factor_coef Fsqd
_refine_ls_weighting_details 'calc w=1/[\s^2^(Fo^2^)+(0.0419P)^2^+0.0000P] where P=(Fo^2^+2Fc^2^)/3'
_refine_ls_weighting_scheme calc
_refine_ls_wR_factor_gt 0.0820
_refine_ls_wR_factor_ref 0.0867
_reflns_number_gt 11376
_reflns_number_total 12874
_reflns_threshold_expression >2sigma(I)
_cod_data_source_file c4dt03637a2.cif
_cod_data_source_block 2
_cod_depositor_comments 'Adding full bibliography for 7033784--7033786.cif.'
_cod_original_sg_symbol_H-M 'C c'
_cod_database_code 7033784

loop_
_symmetry_equiv_pos_as_xyz
'x, y, z'
'x, -y, z+1/2'
'x+1/2, y+1/2, z'
'x+1/2, -y+1/2, z+1/2'

loop_
_atom_site_label
_atom_site_type_symbol
_atom_site_fract_x
_atom_site_fract_y
_atom_site_fract_z
_atom_site_U_iso_or_equiv
_atom_site_adp_type
_atom_site_occupancy
_atom_site_symmetry_multiplicity
_atom_site_calc_flag
_atom_site_refinement_flags
_atom_site_disorder_assembly
_atom_site_disorder_group
Mo1 Mo -0.70592(2) 0.38223(3) -0.172846(19) 0.02060(10) Uani 1 1 d . . .
Mo2 Mo -0.84643(3) 0.50426(3) -0.24873(2) 0.02438(10) Uani 1 1 d . . .
Mo3 Mo -0.88735(3) 0.34490(3) -0.17338(2) 0.02422(11) Uani 1 1 d . . .
Mo4 Mo -0.75508(2) 0.38698(3) -0.32867(2) 0.02305(10) Uani 1 1 d . . .
Mo5 Mo -0.79666(3) 0.22716(3) -0.25269(2) 0.02289(10) Uani 1 1 d . . .
Mo6 Mo -0.94046(2) 0.34940(3) -0.33250(2) 0.02224(10) Uani 1 1 d . . .
O1 O -0.8199(2) 0.3660(2) -0.2497(2) 0.0163(6) Uani 1 1 d . . .
O2 O -0.8636(2) 0.6039(2) -0.2449(2) 0.0391(11) Uani 1 1 d . . .
O3 O -0.9379(2) 0.3271(3) -0.1198(2) 0.0389(11) Uani 1 1 d . . .
O4 O -0.7089(3) 0.4073(3) -0.38477(19) 0.0373(10) Uani 1 1 d . . .
O5 O -0.7801(2) 0.1274(2) -0.2575(2) 0.0359(10) Uani 1 1 d . . .
O6 O -1.0275(2) 0.3367(3) -0.3920(2) 0.0332(10) Uani 1 1 d . . .
O7 O -0.7789(2) 0.3562(2) -0.12260(18) 0.0241(8) Uani 1 1 d . . .
O8 O -0.8657(2) 0.3748(2) -0.37810(19) 0.0283(9) Uani 1 1 d . . .
O9 O -0.6726(2) 0.3994(2) -0.24973(18) 0.0247(8) Uani 1 1 d . . .
O10 O -0.7499(2) 0.2746(2) -0.31777(18) 0.0273(9) Uani 1 1 d . . .
O11 O -0.8973(2) 0.2435(2) -0.32031(18) 0.0254(9) Uani 1 1 d . . .
O12 O -0.7053(2) 0.2644(2) -0.19093(18) 0.0250(8) Uani 1 1 d . . .
O13 O -0.7466(2) 0.4905(2) -0.18122(18) 0.0259(9) Uani 1 1 d . . .
O14 O -0.9386(2) 0.4642(2) -0.31254(19) 0.0276(9) Uani 1 1 d . . .
O15 O -0.8944(2) 0.4582(2) -0.18504(18) 0.0258(8) Uani 1 1 d . . .
O16 O -0.7889(2) 0.4964(2) -0.30945(18) 0.0276(9) Uani 1 1 d . . .
O17 O -0.8571(2) 0.2353(2) -0.19411(19) 0.0255(8) Uani 1 1 d . . .
O18 O -0.9697(2) 0.3350(2) -0.25490(19) 0.0259(8) Uani 1 1 d . . .
O19 O -0.2006(3) 0.5774(3) 0.1479(2) 0.0514(13) Uani 1 1 d . . .
N1 N -0.6132(3) 0.3877(3) -0.1149(2) 0.0252(11) Uani 1 1 d . . .
N4 N 0.3632(3) 0.3145(3) 0.2408(2) 0.0286(10) Uani 1 1 d . . .
N3 N 0.4842(3) 0.9037(3) 0.4200(2) 0.0267(10) Uani 1 1 d . . .
N2 N -0.2658(3) 0.4443(3) 0.0668(2) 0.0282(10) Uani 1 1 d . . .
C1 C -0.5358(3) 0.3806(3) -0.0736(2) 0.0227(10) Uani 1 1 d . . .
C2 C -0.5252(3) 0.3540(3) -0.0101(2) 0.0236(10) Uani 1 1 d . . .
C3 C -0.4466(3) 0.3441(3) 0.0298(3) 0.0275(11) Uani 1 1 d . . .
H3 H -0.4378 0.3233 0.0721 0.033 Uiso 1 1 calc R . .
C4 C -0.3816(3) 0.3640(3) 0.0088(2) 0.0256(11) Uani 1 1 d . . .
C5 C -0.3947(3) 0.3903(3) -0.0538(2) 0.0257(11) Uani 1 1 d . . .
H5 H -0.3498 0.4032 -0.0681 0.031 Uiso 1 1 calc R . .
C6 C -0.4705(3) 0.3984(3) -0.0966(2) 0.0254(11) Uani 1 1 d . . .
C7 C -0.5952(3) 0.3389(4) 0.0143(3) 0.0321(13) Uani 1 1 d . . .
H7A H -0.5809 0.2984 0.0487 0.048 Uiso 1 1 calc R . .
H7B H -0.6403 0.3192 -0.0210 0.048 Uiso 1 1 calc R . .
H7C H -0.6104 0.3893 0.0313 0.048 Uiso 1 1 calc R . .
C8 C -0.4828(4) 0.4283(4) -0.1641(3) 0.0402(15) Uani 1 1 d . . .
H8A H -0.4909 0.3823 -0.1936 0.060 Uiso 1 1 calc R . .
H8B H -0.4356 0.4588 -0.1660 0.060 Uiso 1 1 calc R . .
H8C H -0.5299 0.4635 -0.1766 0.060 Uiso 1 1 calc R . .
C9 C -0.2980(3) 0.3626(4) 0.0556(3) 0.0327(13) Uani 1 1 d . . .
H9A H -0.2994 0.3385 0.0969 0.039 Uiso 1 1 calc R . .
H9B H -0.2629 0.3289 0.0378 0.039 Uiso 1 1 calc R . .
C10 C -0.3152(3) 0.4954(4) 0.0947(3) 0.0309(12) Uani 1 1 d . . .
H10A H -0.3176 0.4720 0.1360 0.037 Uiso 1 1 calc R . .
H10B H -0.3703 0.4980 0.0650 0.037 Uiso 1 1 calc R . .
C11 C -0.2800(4) 0.5786(4) 0.1058(3) 0.0386(14) Uani 1 1 d . . .
H11A H -0.2801 0.6025 0.0640 0.046 Uiso 1 1 calc R . .
H11B H -0.3136 0.6131 0.1246 0.046 Uiso 1 1 calc R . .
C12 C -0.1853(3) 0.4430(4) 0.1120(3) 0.0440(16) Uani 1 1 d . . .
H12A H -0.1504 0.4086 0.0946 0.053 Uiso 1 1 calc R . .
H12B H -0.1869 0.4197 0.1535 0.053 Uiso 1 1 calc R . .
C13 C -0.1527(4) 0.5255(4) 0.1223(4) 0.0504(18) Uani 1 1 d . . .
H13A H -0.0978 0.5236 0.1525 0.060 Uiso 1 1 calc R . .
H13B H -0.1495 0.5476 0.0809 0.060 Uiso 1 1 calc R . .
C111 C 0.4681(3) 0.9025(3) 0.3469(2) 0.0284(12) Uani 1 1 d . . .
H11C H 0.4125 0.9209 0.3266 0.034 Uiso 1 1 calc R . .
H11D H 0.5040 0.9422 0.3356 0.034 Uiso 1 1 calc R . .
C112 C 0.4789(3) 0.8221(4) 0.3174(3) 0.0305(12) Uani 1 1 d . . .
H11E H 0.4510 0.7792 0.3341 0.037 Uiso 1 1 calc R . .
H11F H 0.5364 0.8082 0.3292 0.037 Uiso 1 1 calc R . .
C113 C 0.4447(4) 0.8273(4) 0.2443(3) 0.0355(14) Uani 1 1 d . . .
H11G H 0.4691 0.8739 0.2286 0.043 Uiso 1 1 calc R . .
H11H H 0.3864 0.8371 0.2330 0.043 Uiso 1 1 calc R . .
C114 C 0.4595(5) 0.7511(5) 0.2104(3) 0.0522(18) Uani 1 1 d . . .
H11I H 0.4361 0.7573 0.1637 0.078 Uiso 1 1 calc R . .
H11J H 0.4349 0.7048 0.2253 0.078 Uiso 1 1 calc R . .
H11K H 0.5172 0.7420 0.2204 0.078 Uiso 1 1 calc R . .
C121 C 0.4187(3) 0.8583(3) 0.4381(3) 0.0253(11) Uani 1 1 d . . .
H12G H 0.4138 0.8039 0.4185 0.030 Uiso 1 1 calc R . .
H12H H 0.4355 0.8511 0.4855 0.030 Uiso 1 1 calc R . .
C122 C 0.3371(3) 0.8974(3) 0.4182(3) 0.0297(12) Uani 1 1 d . . .
H12C H 0.3180 0.9025 0.3707 0.036 Uiso 1 1 calc R . .
H12D H 0.3409 0.9524 0.4368 0.036 Uiso 1 1 calc R . .
C123 C 0.2773(3) 0.8477(3) 0.4410(3) 0.0290(12) Uani 1 1 d . . .
H12E H 0.2711 0.7939 0.4202 0.035 Uiso 1 1 calc R . .
H12F H 0.2982 0.8397 0.4882 0.035 Uiso 1 1 calc R . .
C124 C 0.1960(3) 0.8889(4) 0.4251(3) 0.0374(14) Uani 1 1 d . . .
H12I H 0.1740 0.8947 0.3782 0.056 Uiso 1 1 calc R . .
H12J H 0.2020 0.9423 0.4453 0.056 Uiso 1 1 calc R . .
H12K H 0.1596 0.8561 0.4414 0.056 Uiso 1 1 calc R . .
C131 C 0.4861(3) 0.9919(3) 0.4388(3) 0.0306(12) Uani 1 1 d . . .
H13C H 0.5294 1.0187 0.4257 0.037 Uiso 1 1 calc R . .
H13D H 0.4351 1.0170 0.4138 0.037 Uiso 1 1 calc R . .
C132 C 0.4986(4) 1.0093(3) 0.5092(3) 0.0331(13) Uani 1 1 d . B .
H13E H 0.5529 0.9917 0.5343 0.040 Uiso 1 1 calc R . .
H13F H 0.4595 0.9778 0.5243 0.040 Uiso 1 1 calc R . .
C133 C 0.4888(4) 1.0986(4) 0.5214(4) 0.0504(18) Uani 1 1 d U . .
H13G H 0.5177 1.1298 0.4964 0.060 Uiso 1 1 calc R A 1
H13H H 0.4314 1.1123 0.5039 0.060 Uiso 1 1 calc R A 1
C134 C 0.5154(7) 1.1250(7) 0.5858(5) 0.028(2) Uani 0.50 1 d P B 1
H13I H 0.5176 1.1841 0.5868 0.042 Uiso 0.50 1 calc PR B 1
H13J H 0.5688 1.1032 0.6066 0.042 Uiso 0.50 1 calc PR B 1
H13K H 0.4784 1.1062 0.6088 0.042 Uiso 0.50 1 calc PR B 1
C135 C 0.4046(12) 1.1375(11) 0.4914(9) 0.096(8) Uani 0.50 1 d PU B 2
H13L H 0.3630 1.0978 0.4911 0.144 Uiso 0.50 1 calc PR B 2
H13M H 0.3991 1.1546 0.4471 0.144 Uiso 0.50 1 calc PR B 2
H13N H 0.3988 1.1844 0.5171 0.144 Uiso 0.50 1 calc PR B 2
C141 C 0.5624(3) 0.8625(3) 0.4540(3) 0.0279(11) Uani 1 1 d . . .
H14C H 0.5601 0.8062 0.4383 0.033 Uiso 1 1 calc R . .
H14D H 0.5682 0.8604 0.5007 0.033 Uiso 1 1 calc R . .
C142 C 0.6376(3) 0.9037(4) 0.4447(3) 0.0361(15) Uani 1 1 d . . .
H14A H 0.6277 0.9183 0.3988 0.043 Uiso 1 1 calc R . .
H14B H 0.6494 0.9538 0.4706 0.043 Uiso 1 1 calc R . .
C143 C 0.7095(4) 0.8460(4) 0.4657(3) 0.0420(16) Uani 1 1 d . . .
H14E H 0.7593 0.8782 0.4779 0.050 Uiso 1 1 calc R . .
H14F H 0.7068 0.8160 0.5045 0.050 Uiso 1 1 calc R . .
C144 C 0.7130(5) 0.7860(5) 0.4139(4) 0.060(2) Uani 1 1 d . . .
H14G H 0.7186 0.8152 0.3762 0.090 Uiso 1 1 calc R . .
H14H H 0.6637 0.7541 0.4014 0.090 Uiso 1 1 calc R . .
H14I H 0.7589 0.7501 0.4306 0.090 Uiso 1 1 calc R . .
C211 C 0.3667(3) 0.2252(3) 0.2555(3) 0.0284(11) Uani 1 1 d . . .
H21A H 0.3722 0.1954 0.2175 0.034 Uiso 1 1 calc R . .
H21B H 0.4152 0.2142 0.2918 0.034 Uiso 1 1 calc R . .
C212 C 0.2951(3) 0.1929(3) 0.2723(3) 0.0321(12) Uani 1 1 d . . .
H21C H 0.2482 0.1940 0.2333 0.038 Uiso 1 1 calc R . .
H21D H 0.2833 0.2289 0.3048 0.038 Uiso 1 1 calc R . .
C213 C 0.3066(4) 0.1068(4) 0.2989(3) 0.0424(15) Uani 1 1 d . . .
H21E H 0.3226 0.0716 0.2680 0.051 Uiso 1 1 calc R . .
H21F H 0.3507 0.1065 0.3399 0.051 Uiso 1 1 calc R . .
C214 C 0.2329(4) 0.0724(5) 0.3108(4) 0.056(2) Uani 1 1 d . . .
H21G H 0.1886 0.0737 0.2707 0.084 Uiso 1 1 calc R . .
H21H H 0.2189 0.1046 0.3437 0.084 Uiso 1 1 calc R . .
H21I H 0.2431 0.0165 0.3257 0.084 Uiso 1 1 calc R . .
C221 C 0.4376(3) 0.3384(3) 0.2218(3) 0.0273(11) Uani 1 1 d . . .
H22A H 0.4851 0.3328 0.2600 0.033 Uiso 1 1 calc R . .
H22B H 0.4440 0.3003 0.1886 0.033 Uiso 1 1 calc R . .
C222 C 0.4356(3) 0.4234(3) 0.1961(3) 0.0301(12) Uani 1 1 d . . .
H22C H 0.4199 0.4613 0.2254 0.036 Uiso 1 1 calc R . .
H22D H 0.3952 0.4269 0.1533 0.036 Uiso 1 1 calc R . .
C223 C 0.5170(4) 0.4474(3) 0.1903(3) 0.0345(13) Uani 1 1 d . . .
H22E H 0.5333 0.4085 0.1620 0.041 Uiso 1 1 calc R . .
H22F H 0.5571 0.4453 0.2333 0.041 Uiso 1 1 calc R . .
C224 C 0.5150(4) 0.5322(4) 0.1626(3) 0.0466(17) Uani 1 1 d . . .
H22G H 0.4854 0.5314 0.1166 0.070 Uiso 1 1 calc R . .
H22H H 0.5697 0.5508 0.1682 0.070 Uiso 1 1 calc R . .
H22I H 0.4885 0.5689 0.1851 0.070 Uiso 1 1 calc R . .
C231 C 0.3576(4) 0.3635(3) 0.2979(3) 0.0352(13) Uani 1 1 d . . .
H23A H 0.3056 0.3520 0.3054 0.042 Uiso 1 1 calc R . .
H23B H 0.3584 0.4215 0.2871 0.042 Uiso 1 1 calc R . .
C232 C 0.4240(5) 0.3472(5) 0.3599(4) 0.061(2) Uani 1 1 d . . .
H23C H 0.4234 0.2896 0.3717 0.073 Uiso 1 1 calc R . .
H23D H 0.4764 0.3592 0.3533 0.073 Uiso 1 1 calc R . .
C233 C 0.4128(5) 0.3988(5) 0.4131(3) 0.060(2) Uani 1 1 d . . .
H23E H 0.3606 0.3866 0.4199 0.072 Uiso 1 1 calc R . .
H23F H 0.4131 0.4564 0.4012 0.072 Uiso 1 1 calc R . .
C234 C 0.4809(7) 0.3826(7) 0.4762(5) 0.110(4) Uani 1 1 d . . .
H23G H 0.5311 0.3734 0.4661 0.165 Uiso 1 1 calc R . .
H23H H 0.4679 0.3347 0.4977 0.165 Uiso 1 1 calc R . .
H23I H 0.4868 0.4294 0.5049 0.165 Uiso 1 1 calc R . .
C241 C 0.2874(3) 0.3321(4) 0.1841(3) 0.0349(14) Uani 1 1 d . . .
H24D H 0.2398 0.3169 0.1972 0.042 Uiso 1 1 calc R . .
H24E H 0.2844 0.3909 0.1755 0.042 Uiso 1 1 calc R . .
C242 C 0.2839(4) 0.2889(4) 0.1230(3) 0.0416(15) Uani 1 1 d . . .
H24H H 0.2859 0.2301 0.1314 0.050 Uiso 1 1 calc R . .
H24I H 0.3320 0.3033 0.1104 0.050 Uiso 1 1 calc R . .
C243 C 0.2080(5) 0.3076(5) 0.0649(4) 0.062(2) Uani 1 1 d . . .
H24F H 0.2072 0.2711 0.0286 0.074 Uiso 1 1 calc R . .
H24G H 0.1594 0.2967 0.0780 0.074 Uiso 1 1 calc R . .
C244 C 0.2065(4) 0.3939(4) 0.0427(4) 0.0526(18) Uani 1 1 d . . .
H24A H 0.1613 0.4017 0.0038 0.079 Uiso 1 1 calc R . .
H24B H 0.2564 0.4062 0.0330 0.079 Uiso 1 1 calc R . .
H24C H 0.2008 0.4301 0.0768 0.079 Uiso 1 1 calc R . .

loop_
_atom_site_aniso_label
_atom_site_aniso_U_11
_atom_site_aniso_U_22
_atom_site_aniso_U_33
_atom_site_aniso_U_23
_atom_site_aniso_U_13
_atom_site_aniso_U_12
Mo1 0.0171(2) 0.0258(2) 0.0168(2) -0.00091(17) 0.00169(17) -0.00381(17)
Mo2 0.0219(2) 0.0156(2) 0.0343(3) -0.00237(19) 0.00619(19) -0.00187(17)
Mo3 0.0231(2) 0.0276(2) 0.0255(2) -0.00347(19) 0.0127(2) -0.00713(18)
Mo4 0.0226(2) 0.0296(3) 0.0175(2) 0.00060(18) 0.00676(19) -0.00490(18)
Mo5 0.0258(2) 0.0162(2) 0.0248(2) -0.00108(18) 0.00447(18) 0.00087(18)
Mo6 0.0169(2) 0.0218(2) 0.0237(2) -0.00011(18) -0.00061(18) -0.00338(17)
O1 0.0148(14) 0.0169(14) 0.0150(14) -0.0009(11) 0.0010(11) -0.0018(10)
O2 0.033(2) 0.023(2) 0.059(3) -0.002(2) 0.010(2) -0.0046(17)
O3 0.036(3) 0.046(3) 0.043(3) -0.009(2) 0.026(2) -0.016(2)
O4 0.039(3) 0.052(3) 0.023(2) 0.001(2) 0.0119(19) -0.009(2)
O5 0.040(3) 0.023(2) 0.043(2) -0.0030(19) 0.009(2) 0.0002(18)
O6 0.021(2) 0.036(2) 0.033(2) -0.0011(18) -0.0074(18) -0.0022(17)
O7 0.027(2) 0.030(2) 0.0165(19) -0.0014(15) 0.0078(16) -0.0074(16)
O8 0.026(2) 0.033(2) 0.020(2) 0.0052(17) -0.0013(17) 0.0006(17)
O9 0.0150(19) 0.034(2) 0.0235(19) -0.0032(16) 0.0038(15) -0.0029(15)
O10 0.029(2) 0.032(2) 0.022(2) -0.0044(17) 0.0092(17) 0.0027(17)
O11 0.032(2) 0.0184(18) 0.024(2) -0.0053(15) 0.0041(17) -0.0065(16)
O12 0.019(2) 0.025(2) 0.027(2) -0.0008(16) 0.0006(16) 0.0042(15)
O13 0.025(2) 0.0223(19) 0.029(2) -0.0052(16) 0.0052(17) -0.0046(16)
O14 0.0165(19) 0.0212(19) 0.039(2) 0.0026(17) -0.0013(17) 0.0008(15)
O15 0.021(2) 0.0237(19) 0.036(2) -0.0077(17) 0.0138(17) -0.0064(16)
O16 0.029(2) 0.023(2) 0.027(2) 0.0053(16) 0.0023(17) -0.0050(16)
O17 0.031(2) 0.0179(18) 0.029(2) 0.0014(15) 0.0107(17) -0.0069(15)
O18 0.017(2) 0.029(2) 0.033(2) -0.0040(17) 0.0099(17) -0.0064(15)
O19 0.041(3) 0.049(3) 0.051(3) 0.001(2) -0.006(2) -0.013(2)
N1 0.026(3) 0.026(2) 0.022(2) -0.0019(18) 0.004(2) -0.0043(18)
N4 0.026(2) 0.028(2) 0.035(3) 0.006(2) 0.015(2) 0.0083(19)
N3 0.029(3) 0.024(2) 0.026(2) 0.0033(18) 0.0059(19) -0.0030(18)
N2 0.020(2) 0.032(2) 0.026(2) 0.0009(19) -0.0026(18) 0.0011(18)
C1 0.020(3) 0.026(3) 0.020(2) -0.002(2) 0.001(2) -0.004(2)
C2 0.029(3) 0.019(2) 0.021(3) -0.0018(19) 0.005(2) -0.002(2)
C3 0.032(3) 0.026(3) 0.022(3) -0.001(2) 0.004(2) -0.005(2)
C4 0.025(3) 0.022(3) 0.023(3) 0.003(2) -0.003(2) 0.000(2)
C5 0.017(3) 0.032(3) 0.026(3) 0.001(2) 0.003(2) -0.002(2)
C6 0.032(3) 0.024(3) 0.022(3) 0.001(2) 0.009(2) -0.001(2)
C7 0.032(3) 0.041(3) 0.027(3) -0.003(2) 0.013(2) -0.010(2)
C8 0.031(3) 0.062(4) 0.028(3) 0.012(3) 0.009(3) -0.002(3)
C9 0.024(3) 0.037(3) 0.028(3) 0.003(2) -0.005(2) -0.001(2)
C10 0.024(3) 0.039(3) 0.027(3) -0.001(2) 0.003(2) 0.001(2)
C11 0.039(4) 0.036(3) 0.036(3) -0.005(3) 0.005(3) -0.009(3)
C12 0.023(3) 0.043(4) 0.058(4) 0.002(3) -0.001(3) -0.005(3)
C13 0.024(3) 0.049(4) 0.069(5) 0.005(4) 0.000(3) -0.004(3)
C111 0.029(3) 0.033(3) 0.020(3) 0.011(2) 0.002(2) 0.001(2)
C112 0.027(3) 0.037(3) 0.025(3) 0.006(2) 0.005(2) 0.000(2)
C113 0.030(3) 0.046(4) 0.028(3) 0.006(3) 0.005(3) -0.007(3)
C114 0.065(5) 0.060(5) 0.034(4) -0.002(3) 0.019(3) -0.009(4)
C121 0.030(3) 0.020(2) 0.028(3) 0.006(2) 0.011(2) 0.001(2)
C122 0.033(3) 0.025(3) 0.029(3) 0.003(2) 0.005(2) -0.002(2)
C123 0.030(3) 0.027(3) 0.032(3) -0.002(2) 0.014(2) -0.001(2)
C124 0.034(3) 0.043(4) 0.038(3) -0.004(3) 0.015(3) 0.000(3)
C131 0.030(3) 0.021(3) 0.038(3) 0.008(2) 0.006(2) -0.003(2)
C132 0.037(3) 0.029(3) 0.031(3) 0.001(2) 0.005(2) 0.000(2)
C133 0.048(4) 0.025(3) 0.076(5) -0.002(3) 0.014(4) 0.006(3)
C134 0.042(7) 0.022(5) 0.025(5) -0.002(4) 0.019(5) 0.012(5)
C135 0.117(14) 0.076(13) 0.067(12) 0.000(10) -0.017(12) 0.048(12)
C141 0.031(3) 0.027(3) 0.024(3) 0.008(2) 0.006(2) 0.004(2)
C142 0.026(3) 0.041(4) 0.043(4) 0.013(3) 0.013(3) 0.002(3)
C143 0.031(3) 0.063(5) 0.032(3) -0.003(3) 0.009(3) 0.003(3)
C144 0.055(5) 0.066(5) 0.064(5) 0.003(4) 0.025(4) 0.001(4)
C211 0.030(3) 0.021(2) 0.036(3) 0.005(2) 0.014(2) 0.005(2)
C212 0.030(3) 0.032(3) 0.040(3) 0.006(2) 0.019(3) 0.008(2)
C213 0.044(4) 0.034(3) 0.051(4) 0.017(3) 0.016(3) 0.001(3)
C214 0.058(5) 0.046(4) 0.071(5) 0.017(4) 0.030(4) -0.001(3)
C221 0.027(3) 0.024(3) 0.033(3) 0.002(2) 0.013(2) 0.005(2)
C222 0.039(3) 0.023(3) 0.031(3) 0.000(2) 0.016(3) 0.003(2)
C223 0.041(4) 0.027(3) 0.044(3) -0.004(2) 0.025(3) 0.000(2)
C224 0.062(5) 0.041(4) 0.047(4) 0.005(3) 0.031(3) -0.001(3)
C231 0.050(4) 0.026(3) 0.038(3) -0.005(2) 0.026(3) 0.007(3)
C232 0.075(6) 0.060(5) 0.051(4) -0.024(4) 0.021(4) 0.005(4)
C233 0.087(6) 0.052(5) 0.046(4) -0.004(4) 0.031(4) -0.001(4)
C234 0.132(10) 0.134(11) 0.057(6) -0.036(7) 0.018(6) 0.000(8)
C241 0.018(3) 0.036(3) 0.051(4) 0.016(3) 0.009(3) 0.009(2)
C242 0.033(3) 0.045(4) 0.043(4) 0.009(3) 0.005(3) -0.003(3)
C243 0.060(5) 0.036(4) 0.088(6) 0.004(4) 0.019(5) 0.010(3)
C244 0.051(4) 0.059(5) 0.052(4) 0.006(4) 0.022(4) 0.011(4)

loop_
_atom_type_symbol
_atom_type_description
_atom_type_scat_dispersion_real
_atom_type_scat_dispersion_imag
_atom_type_scat_source
C C 0.0033 0.0016 'International Tables Vol C Tables 4.2.6.8 and 6.1.1.4'
H H 0.0000 0.0000 'International Tables Vol C Tables 4.2.6.8 and 6.1.1.4'
Mo Mo -1.6832 0.6857 'International Tables Vol C Tables 4.2.6.8 and 6.1.1.4'
N N 0.0061 0.0033 'International Tables Vol C Tables 4.2.6.8 and 6.1.1.4'
O O 0.0106 0.0060 'International Tables Vol C Tables 4.2.6.8 and 6.1.1.4'

loop_
_geom_angle_atom_site_label_1
_geom_angle_atom_site_label_2
_geom_angle_atom_site_label_3
_geom_angle
N1 Mo1 O13 105.18(19)
N1 Mo1 O9 99.2(2)
O13 Mo1 O9 88.81(17)
N1 Mo1 O7 103.5(2)
O13 Mo1 O7 88.45(17)
O9 Mo1 O7 157.09(15)
N1 Mo1 O12 97.75(18)
O13 Mo1 O12 157.08(15)
O9 Mo1 O12 87.34(16)
O7 Mo1 O12 86.39(16)
N1 Mo1 O1 175.05(19)
O13 Mo1 O1 79.32(17)
O9 Mo1 O1 78.64(16)
O7 Mo1 O1 78.50(16)
O12 Mo1 O1 77.76(15)
O2 Mo2 O16 104.0(2)
O2 Mo2 O14 104.57(18)
O16 Mo2 O14 88.89(17)
O2 Mo2 O13 102.30(19)
O16 Mo2 O13 88.37(17)
O14 Mo2 O13 152.84(16)
O2 Mo2 O15 102.99(19)
O16 Mo2 O15 152.91(16)
O14 Mo2 O15 85.99(16)
O13 Mo2 O15 84.26(17)
O2 Mo2 O1 177.73(19)
O16 Mo2 O1 77.16(16)
O14 Mo2 O1 77.30(16)
O13 Mo2 O1 75.74(16)
O15 Mo2 O1 75.76(15)
O3 Mo3 O15 103.82(19)
O3 Mo3 O7 104.79(19)
O15 Mo3 O7 89.70(16)
O3 Mo3 O18 102.49(19)
O15 Mo3 O18 87.69(16)
O7 Mo3 O18 152.42(16)
O3 Mo3 O17 103.17(19)
O15 Mo3 O17 152.85(16)
O7 Mo3 O17 86.19(17)
O18 Mo3 O17 83.75(17)
O3 Mo3 O1 178.05(18)
O15 Mo3 O1 77.47(15)
O7 Mo3 O1 76.60(16)
O18 Mo3 O1 76.03(16)
O17 Mo3 O1 75.47(16)
O4 Mo4 O10 105.9(2)
O4 Mo4 O9 103.42(19)
O10 Mo4 O9 89.90(16)
O4 Mo4 O8 103.72(19)
O10 Mo4 O8 88.24(17)
O9 Mo4 O8 152.24(17)
O4 Mo4 O16 101.9(2)
O10 Mo4 O16 152.16(16)
O9 Mo4 O16 84.57(16)
O8 Mo4 O16 84.26(17)
O4 Mo4 O1 176.99(19)
O10 Mo4 O1 77.08(16)
O9 Mo4 O1 76.06(16)
O8 Mo4 O1 76.54(17)
O16 Mo4 O1 75.11(16)
O5 Mo5 O12 104.02(18)
O5 Mo5 O17 104.65(19)
O12 Mo5 O17 91.42(17)
O5 Mo5 O11 102.87(18)
O12 Mo5 O11 152.70(16)
O17 Mo5 O11 86.29(17)
O5 Mo5 O10 103.19(19)
O12 Mo5 O10 86.24(16)
O17 Mo5 O10 151.78(16)
O11 Mo5 O10 83.16(17)
O5 Mo5 O1 178.10(19)
O12 Mo5 O1 76.96(16)
O17 Mo5 O1 76.89(15)
O11 Mo5 O1 76.03(15)
O10 Mo5 O1 75.18(15)
O6 Mo6 O11 102.87(18)
O6 Mo6 O8 103.4(2)
O11 Mo6 O8 88.28(17)
O6 Mo6 O18 103.9(2)
O11 Mo6 O18 87.80(17)
O8 Mo6 O18 152.56(16)
O6 Mo6 O14 104.07(18)
O11 Mo6 O14 153.06(16)
O8 Mo6 O14 86.10(17)
O18 Mo6 O14 85.21(17)
O6 Mo6 O1 179.53(19)
O11 Mo6 O1 76.75(16)
O8 Mo6 O1 76.87(16)
O18 Mo6 O1 75.79(16)
O14 Mo6 O1 76.32(15)
Mo1 O1 Mo3 90.93(15)
Mo1 O1 Mo2 90.66(15)
Mo3 O1 Mo2 89.82(14)
Mo1 O1 Mo5 90.85(14)
Mo3 O1 Mo5 90.11(14)
Mo2 O1 Mo5 178.5(2)
Mo1 O1 Mo4 90.53(14)
Mo3 O1 Mo4 178.5(2)
Mo2 O1 Mo4 90.09(14)
Mo5 O1 Mo4 89.94(14)
Mo1 O1 Mo6 179.2(2)
Mo3 O1 Mo6 89.85(14)
Mo2 O1 Mo6 89.17(13)
Mo5 O1 Mo6 89.32(14)
Mo4 O1 Mo6 88.69(14)
Mo3 O7 Mo1 113.76(19)
Mo6 O8 Mo4 117.7(2)
Mo4 O9 Mo1 114.72(18)
Mo4 O10 Mo5 117.78(19)
Mo6 O11 Mo5 117.86(19)
Mo5 O12 Mo1 114.36(18)
Mo1 O13 Mo2 114.16(19)
Mo2 O14 Mo6 117.13(18)
Mo3 O15 Mo2 116.93(19)
Mo2 O16 Mo4 117.61(19)
Mo5 O17 Mo3 117.45(18)
Mo6 O18 Mo3 118.32(19)
C11 O19 C13 109.6(5)
C1 N1 Mo1 170.4(4)
C231 N4 C211 111.2(4)
C231 N4 C221 110.4(4)
C211 N4 C221 109.0(4)
C231 N4 C241 107.7(4)
C211 N4 C241 108.9(4)
C221 N4 C241 109.6(4)
C141 N3 C131 111.1(4)
C141 N3 C121 107.2(4)
C131 N3 C121 111.5(4)
C141 N3 C111 111.3(4)
C131 N3 C111 106.0(4)
C121 N3 C111 109.9(4)
C9 N2 C12 110.3(5)
C9 N2 C10 111.0(5)
C12 N2 C10 107.7(5)
N1 C1 C2 118.6(5)
N1 C1 C6 119.4(5)
C2 C1 C6 122.0(5)
C3 C2 C1 117.5(5)
C3 C2 C7 121.4(5)
C1 C2 C7 121.1(5)
C4 C3 C2 121.5(5)
C5 C4 C3 119.0(5)
C5 C4 C9 120.7(5)
C3 C4 C9 120.1(5)
C4 C5 C6 122.6(5)
C5 C6 C1 117.3(5)
C5 C6 C8 121.3(5)
C1 C6 C8 121.3(5)
N2 C9 C4 110.3(5)
N2 C10 C11 109.4(5)
O19 C11 C10 111.6(5)
N2 C12 C13 110.0(5)
O19 C13 C12 111.9(6)
C112 C111 N3 116.4(4)
C111 C112 C113 109.3(5)
C112 C113 C114 112.7(5)
C122 C121 N3 115.9(4)
C121 C122 C123 110.9(4)
C124 C123 C122 111.7(5)
C132 C131 N3 116.2(4)
C131 C132 C133 111.8(5)
C134 C133 C132 117.0(7)
C134 C133 C135 106.3(9)
C132 C133 C135 118.0(9)
N3 C141 C142 114.8(4)
C143 C142 C141 109.9(5)
C144 C143 C142 113.3(6)
C212 C211 N4 114.4(4)
C211 C212 C213 113.3(5)
C214 C213 C212 113.2(5)
C222 C221 N4 114.4(4)
C221 C222 C223 110.8(4)
C222 C223 C224 111.2(5)
N4 C231 C232 114.5(5)
C233 C232 C231 110.1(6)
C232 C233 C234 110.0(7)
C242 C241 N4 114.6(5)
C241 C242 C243 115.0(6)
C244 C243 C242 112.0(6)

loop_
_geom_bond_atom_site_label_1
_geom_bond_atom_site_label_2
_geom_bond_distance
Mo1 N1 1.738(5)
Mo1 O13 1.918(4)
Mo1 O9 1.946(4)
Mo1 O7 1.960(4)
Mo1 O12 1.992(4)
Mo1 O1 2.207(4)
Mo2 O2 1.685(4)
Mo2 O16 1.888(4)
Mo2 O14 1.909(4)
Mo2 O13 1.934(4)
Mo2 O15 1.973(4)
Mo2 O1 2.338(4)
Mo3 O3 1.685(4)
Mo3 O15 1.892(4)
Mo3 O7 1.902(4)
Mo3 O18 1.931(4)
Mo3 O17 1.979(4)
Mo3 O1 2.329(4)
Mo4 O4 1.685(4)
Mo4 O10 1.875(4)
Mo4 O9 1.898(4)
Mo4 O8 1.928(4)
Mo4 O16 1.989(4)
Mo4 O1 2.348(4)
Mo5 O5 1.686(4)
Mo5 O12 1.863(4)
Mo5 O17 1.886(4)
Mo5 O11 1.951(4)
Mo5 O10 1.993(4)
Mo5 O1 2.340(4)
Mo6 O6 1.695(4)
Mo6 O11 1.897(4)
Mo6 O8 1.908(4)
Mo6 O18 1.917(4)
Mo6 O14 1.948(4)
Mo6 O1 2.349(4)
O19 C11 1.421(7)
O19 C13 1.424(8)
N1 C1 1.392(7)
N4 C231 1.510(7)
N4 C211 1.510(6)
N4 C221 1.531(7)
N4 C241 1.548(7)
N3 C141 1.513(7)
N3 C131 1.514(7)
N3 C121 1.518(6)
N3 C111 1.529(6)
N2 C9 1.459(7)
N2 C12 1.459(7)
N2 C10 1.463(7)
C1 C2 1.408(7)
C1 C6 1.409(7)
C2 C3 1.401(7)
C2 C7 1.495(7)
C3 C4 1.387(8)
C4 C5 1.382(7)
C4 C9 1.515(7)
C5 C6 1.384(7)
C6 C8 1.500(7)
C10 C11 1.500(8)
C12 C13 1.472(9)
C111 C112 1.514(8)
C112 C113 1.523(7)
C113 C114 1.523(9)
C121 C122 1.511(8)
C122 C123 1.527(7)
C123 C124 1.523(8)
C131 C132 1.507(8)
C132 C133 1.522(8)
C133 C134 1.407(12)
C133 C135 1.564(18)
C141 C142 1.549(8)
C142 C143 1.538(8)
C143 C144 1.517(9)
C211 C212 1.507(7)
C212 C213 1.530(8)
C213 C214 1.502(9)
C221 C222 1.510(7)
C222 C223 1.521(7)
C223 C224 1.524(8)
C231 C232 1.520(9)
C232 C233 1.496(9)
C233 C234 1.551(12)
C241 C242 1.492(9)
C242 C243 1.568(9)
C243 C244 1.508(9)
